data_4105946
loop_
_publ_author_name
'Henning Arp'
'Judith Baumgartner'
'Christoph Marschner'
'Thomas M\"uller'

_publ_section_title
;
 A Cyclic Disilylated Stannylene: Synthesis, Dimerization, and Adduct
 Formation
;
_journal_name_full 'Journal of the American Chemical Society'
_journal_page_first 5632
_journal_page_last 5635
_journal_paper_doi 10.1021/ja1100883
_journal_volume 133
_journal_year 2011
_chemical_formula_sum 'C34 H48 B F15 Si8 Sn'
_chemical_formula_weight 1095.94
_chemical_name_systematic
;
 ?
;
_space_group_IT_number 60
_symmetry_cell_setting orthorhombic
_symmetry_space_group_name_Hall '-P 2n 2ab'
_symmetry_space_group_name_H-M 'P b c n'
_atom_sites_solution_hydrogens geom
_atom_sites_solution_primary direct
_atom_sites_solution_secondary difmap
_audit_creation_method SHELXL-97
_cell_angle_alpha 90.00
_cell_angle_beta 90.00
_cell_angle_gamma 90.00
_cell_formula_units_Z 8
_cell_length_a 21.316(4)
_cell_length_b 25.165(5)
_cell_length_c 19.732(4)
_cell_measurement_reflns_used 8550
_cell_measurement_temperature 120(2)
_cell_measurement_theta_max 52.530
_cell_measurement_theta_min 4.543
_cell_volume 10585(4)
_computing_cell_refinement 'Bruker XSCANS'
_computing_data_collection 'Bruker XSCANS'
_computing_data_reduction 'Bruker SHELXTL'
_computing_molecular_graphics 'Bruker SHELXTL'
_computing_publication_material 'Bruker SHELXTL'
_computing_structure_refinement 'SHELXL-97 (Sheldrick, 1997)'
_computing_structure_solution 'SHELXS-97 (Sheldrick, 1990)'
_diffrn_ambient_temperature 120(2)
_diffrn_measured_fraction_theta_full 0.992
_diffrn_measured_fraction_theta_max 0.992
_diffrn_measurement_device_type 'SMART APEX'
_diffrn_measurement_method '\w scans'
_diffrn_radiation_monochromator graphite
_diffrn_radiation_source 'fine-focus sealed tube'
_diffrn_radiation_type MoK\a
_diffrn_radiation_wavelength 0.71073
_diffrn_reflns_av_R_equivalents 0.0995
_diffrn_reflns_av_sigmaI/netI 0.0850
_diffrn_reflns_limit_h_max 22
_diffrn_reflns_limit_h_min -26
_diffrn_reflns_limit_k_max 28
_diffrn_reflns_limit_k_min -30
_diffrn_reflns_limit_l_max 24
_diffrn_reflns_limit_l_min -24
_diffrn_reflns_number 50224
_diffrn_reflns_theta_full 26.37
_diffrn_reflns_theta_max 26.37
_diffrn_reflns_theta_min 1.62
_exptl_absorpt_coefficient_mu 0.740
_exptl_absorpt_correction_T_max 0.9297
_exptl_absorpt_correction_T_min 0.7817
_exptl_absorpt_correction_type multi-scan
_exptl_absorpt_process_details SADABS
_exptl_crystal_colour orange
_exptl_crystal_density_diffrn 1.375
_exptl_crystal_description blocks
_exptl_crystal_F_000 4432
_exptl_crystal_size_max 0.35
_exptl_crystal_size_mid 0.10
_exptl_crystal_size_min 0.10
_refine_diff_density_max 1.240
_refine_diff_density_min -0.852
_refine_diff_density_rms 0.111
_refine_ls_extinction_method none
_refine_ls_goodness_of_fit_ref 1.000
_refine_ls_hydrogen_treatment constr
_refine_ls_matrix_type full
_refine_ls_number_parameters 548
_refine_ls_number_reflns 10745
_refine_ls_number_restraints 0
_refine_ls_restrained_S_all 1.000
_refine_ls_R_factor_all 0.0947
_refine_ls_R_factor_gt 0.0656
_refine_ls_shift/su_max 0.001
_refine_ls_shift/su_mean 0.000
_refine_ls_structure_factor_coef Fsqd
_refine_ls_weighting_details 'calc w=1/[\s^2^(Fo^2^)+(0.0523P)^2^+0.0000P] where P=(Fo^2^+2Fc^2^)/3'
_refine_ls_weighting_scheme calc
_refine_ls_wR_factor_gt 0.1124
_refine_ls_wR_factor_ref 0.1211
_reflns_number_gt 7489
_reflns_number_total 10745
_reflns_threshold_expression >2sigma(I)
_cod_data_source_file ja1100883_si_001_4.cif
_cod_data_source_block 11_743j
_cod_database_code 4105946

loop_
_symmetry_equiv_pos_as_xyz
'x, y, z'
'-x+1/2, -y+1/2, z+1/2'
'-x, y, -z+1/2'
'x+1/2, -y+1/2, -z'
'-x, -y, -z'
'x-1/2, y-1/2, -z-1/2'
'x, -y, z-1/2'
'-x-1/2, y-1/2, z'

loop_
_atom_site_label
_atom_site_type_symbol
_atom_site_fract_x
_atom_site_fract_y
_atom_site_fract_z
_atom_site_U_iso_or_equiv
_atom_site_adp_type
_atom_site_occupancy
_atom_site_symmetry_multiplicity
_atom_site_calc_flag
_atom_site_refinement_flags
Sn1 Sn 0.236166(14) 0.079434(11) 0.462141(14) 0.01667(9) Uani 1 1 d .
Si1 Si 0.32461(6) 0.11936(5) 0.38626(6) 0.0207(3) Uani 1 1 d .
Si2 Si 0.35307(7) 0.19779(5) 0.44400(7) 0.0270(3) Uani 1 1 d .
Si3 Si 0.26640(7) 0.22939(5) 0.50497(7) 0.0286(3) Uani 1 1 d .
Si4 Si 0.20363(6) 0.15756(5) 0.54059(6) 0.0219(3) Uani 1 1 d .
Si5 Si 0.27997(6) 0.13735(6) 0.27880(6) 0.0267(3) Uani 1 1 d .
Si6 Si 0.41654(7) 0.06947(5) 0.36838(7) 0.0286(3) Uani 1 1 d .
Si7 Si 0.09639(7) 0.18202(5) 0.54354(7) 0.0272(3) Uani 1 1 d .
Si8 Si 0.23757(7) 0.12586(5) 0.64728(6) 0.0262(3) Uani 1 1 d .
B1 B 0.2045(2) -0.0103(2) 0.4575(2) 0.0175(11) Uani 1 1 d .
F1 F 0.20749(13) -0.10642(10) 0.55153(13) 0.0301(7) Uani 1 1 d .
F2 F 0.11487(13) -0.13501(10) 0.63328(13) 0.0335(7) Uani 1 1 d .
F3 F 0.00861(12) -0.07539(10) 0.64363(12) 0.0269(6) Uani 1 1 d .
F4 F 0.00027(11) 0.01758(10) 0.57482(12) 0.0237(6) Uani 1 1 d .
F5 F 0.09338(11) 0.04865(9) 0.49227(11) 0.0215(6) Uani 1 1 d .
F6 F 0.26720(13) -0.06907(11) 0.33989(13) 0.0354(7) Uani 1 1 d .
F7 F 0.37056(14) -0.12590(12) 0.34945(16) 0.0504(9) Uani 1 1 d .
F8 F 0.43591(14) -0.13094(13) 0.46770(18) 0.0553(9) Uani 1 1 d .
F9 F 0.39331(14) -0.07591(13) 0.57775(15) 0.0525(9) Uani 1 1 d .
F10 F 0.28935(13) -0.01774(11) 0.56937(13) 0.0368(7) Uani 1 1 d .
F11 F 0.15448(12) -0.10686(10) 0.40041(12) 0.0284(6) Uani 1 1 d .
F12 F 0.08252(13) -0.11668(11) 0.28981(13) 0.0376(7) Uani 1 1 d .
F13 F 0.05183(12) -0.02958(12) 0.21486(12) 0.0350(7) Uani 1 1 d .
F14 F 0.08873(13) 0.06850(11) 0.25757(12) 0.0339(7) Uani 1 1 d .
F15 F 0.15817(12) 0.07983(10) 0.36842(11) 0.0251(6) Uani 1 1 d .
C1 C 0.1562(2) -0.02634(16) 0.51827(19) 0.0152(9) Uani 1 1 d .
C2 C 0.1581(2) -0.07262(17) 0.5560(2) 0.0195(10) Uani 1 1 d .
C3 C 0.1096(2) -0.08933(17) 0.5986(2) 0.0212(10) Uani 1 1 d .
C4 C 0.0565(2) -0.05915(18) 0.6045(2) 0.0182(10) Uani 1 1 d .
C5 C 0.0526(2) -0.01203(18) 0.5689(2) 0.0195(10) Uani 1 1 d .
C6 C 0.1012(2) 0.00297(17) 0.52744(19) 0.0167(10) Uani 1 1 d .
C7 C 0.2704(2) -0.04250(17) 0.4555(2) 0.0219(10) Uani 1 1 d .
C8 C 0.2959(2) -0.06997(18) 0.4013(2) 0.0237(11) Uani 1 1 d .
C9 C 0.3501(2) -0.09970(19) 0.4042(3) 0.0326(12) Uani 1 1 d .
C10 C 0.3830(2) -0.1023(2) 0.4642(3) 0.0348(13) Uani 1 1 d .
C11 C 0.3614(2) -0.0748(2) 0.5197(3) 0.0333(13) Uani 1 1 d .
C12 C 0.3071(2) -0.04567(18) 0.5133(2) 0.0239(11) Uani 1 1 d .
C13 C 0.1623(2) -0.01382(17) 0.3884(2) 0.0189(10) Uani 1 1 d .
C14 C 0.1387(2) -0.06241(18) 0.3657(2) 0.0210(10) Uani 1 1 d .
C15 C 0.1014(2) -0.06815(19) 0.3096(2) 0.0255(11) Uani 1 1 d .
C16 C 0.0853(2) -0.0246(2) 0.2724(2) 0.0258(11) Uani 1 1 d .
C17 C 0.1042(2) 0.0249(2) 0.2929(2) 0.0258(11) Uani 1 1 d .
C18 C 0.1412(2) 0.02882(17) 0.3504(2) 0.0193(10) Uani 1 1 d .
C19 C 0.3805(3) 0.2512(2) 0.3835(3) 0.0421(14) Uani 1 1 d .
H19A H 0.3904 0.2836 0.4090 0.063 Uiso 1 1 calc R
H19B H 0.3473 0.2588 0.3506 0.063 Uiso 1 1 calc R
H19C H 0.4181 0.2390 0.3596 0.063 Uiso 1 1 calc R
C20 C 0.4188(2) 0.1844(2) 0.5060(3) 0.0413(14) Uani 1 1 d .
H20A H 0.4570 0.1752 0.4810 0.062 Uiso 1 1 calc R
H20B H 0.4070 0.1549 0.5357 0.062 Uiso 1 1 calc R
H20C H 0.4264 0.2163 0.5333 0.062 Uiso 1 1 calc R
C21 C 0.2225(3) 0.2780(2) 0.4507(3) 0.0455(15) Uani 1 1 d .
H21A H 0.1900 0.2955 0.4779 0.068 Uiso 1 1 calc R
H21B H 0.2028 0.2591 0.4128 0.068 Uiso 1 1 calc R
H21C H 0.2517 0.3047 0.4331 0.068 Uiso 1 1 calc R
C22 C 0.2958(3) 0.2659(2) 0.5821(3) 0.0473(15) Uani 1 1 d .
H22A H 0.3251 0.2939 0.5681 0.071 Uiso 1 1 calc R
H22B H 0.3174 0.2410 0.6123 0.071 Uiso 1 1 calc R
H22C H 0.2603 0.2819 0.6061 0.071 Uiso 1 1 calc R
C23 C 0.3420(2) 0.1685(2) 0.2242(2) 0.0386(14) Uani 1 1 d .
H23A H 0.3247 0.1758 0.1792 0.058 Uiso 1 1 calc R
H23B H 0.3777 0.1441 0.2201 0.058 Uiso 1 1 calc R
H23C H 0.3561 0.2018 0.2450 0.058 Uiso 1 1 calc R
C24 C 0.2124(2) 0.1845(2) 0.2848(3) 0.0402(14) Uani 1 1 d .
H24A H 0.1940 0.1895 0.2397 0.060 Uiso 1 1 calc R
H24B H 0.2271 0.2188 0.3022 0.060 Uiso 1 1 calc R
H24C H 0.1807 0.1699 0.3155 0.060 Uiso 1 1 calc R
C25 C 0.2554(2) 0.0743(2) 0.2358(2) 0.0394(14) Uani 1 1 d .
H25A H 0.2403 0.0489 0.2698 0.059 Uiso 1 1 calc R
H25B H 0.2913 0.0589 0.2118 0.059 Uiso 1 1 calc R
H25C H 0.2217 0.0819 0.2034 0.059 Uiso 1 1 calc R
C26 C 0.4068(3) 0.0184(2) 0.3003(3) 0.0458(15) Uani 1 1 d .
H26A H 0.4452 -0.0027 0.2966 0.069 Uiso 1 1 calc R
H26B H 0.3984 0.0361 0.2570 0.069 Uiso 1 1 calc R
H26C H 0.3715 -0.0050 0.3117 0.069 Uiso 1 1 calc R
C27 C 0.4434(3) 0.0372(2) 0.4485(3) 0.0442(15) Uani 1 1 d .
H27A H 0.4821 0.0173 0.4399 0.066 Uiso 1 1 calc R
H27B H 0.4108 0.0128 0.4648 0.066 Uiso 1 1 calc R
H27C H 0.4513 0.0645 0.4829 0.066 Uiso 1 1 calc R
C28 C 0.4789(2) 0.1175(2) 0.3406(3) 0.0375(13) Uani 1 1 d .
H28A H 0.4897 0.1411 0.3784 0.056 Uiso 1 1 calc R
H28B H 0.4633 0.1387 0.3025 0.056 Uiso 1 1 calc R
H28C H 0.5163 0.0977 0.3265 0.056 Uiso 1 1 calc R
C29 C 0.0492(2) 0.1420(2) 0.6041(3) 0.0414(14) Uani 1 1 d .
H29A H 0.0052 0.1531 0.6019 0.062 Uiso 1 1 calc R
H29B H 0.0651 0.1474 0.6502 0.062 Uiso 1 1 calc R
H29C H 0.0524 0.1043 0.5922 0.062 Uiso 1 1 calc R
C30 C 0.0927(3) 0.25200(19) 0.5760(3) 0.0405(14) Uani 1 1 d .
H30A H 0.0489 0.2617 0.5847 0.061 Uiso 1 1 calc R
H30B H 0.1104 0.2762 0.5421 0.061 Uiso 1 1 calc R
H30C H 0.1169 0.2547 0.6181 0.061 Uiso 1 1 calc R
C31 C 0.0618(3) 0.1800(2) 0.4566(2) 0.0443(15) Uani 1 1 d .
H31A H 0.0609 0.1432 0.4403 0.066 Uiso 1 1 calc R
H31B H 0.0873 0.2017 0.4259 0.066 Uiso 1 1 calc R
H31C H 0.0189 0.1941 0.4579 0.066 Uiso 1 1 calc R
C32 C 0.1975(2) 0.06146(18) 0.6651(2) 0.0295(12) Uani 1 1 d .
H32A H 0.2103 0.0351 0.6312 0.044 Uiso 1 1 calc R
H32B H 0.1520 0.0665 0.6630 0.044 Uiso 1 1 calc R
H32C H 0.2093 0.0490 0.7103 0.044 Uiso 1 1 calc R
C33 C 0.3237(2) 0.1144(2) 0.6499(3) 0.0423(14) Uani 1 1 d .
H33A H 0.3355 0.1008 0.6947 0.063 Uiso 1 1 calc R
H33B H 0.3456 0.1479 0.6413 0.063 Uiso 1 1 calc R
H33C H 0.3353 0.0884 0.6151 0.063 Uiso 1 1 calc R
C34 C 0.2167(3) 0.1753(2) 0.7145(2) 0.0427(15) Uani 1 1 d .
H34A H 0.2301 0.1619 0.7588 0.064 Uiso 1 1 calc R
H34B H 0.1712 0.1809 0.7147 0.064 Uiso 1 1 calc R
H34C H 0.2379 0.2091 0.7051 0.064 Uiso 1 1 calc R

loop_
_atom_site_aniso_label
_atom_site_aniso_U_11
_atom_site_aniso_U_22
_atom_site_aniso_U_33
_atom_site_aniso_U_23
_atom_site_aniso_U_13
_atom_site_aniso_U_12
Sn1 0.01894(17) 0.01603(16) 0.01506(14) 0.00130(13) -0.00005(13) -0.00002(14)
Si1 0.0203(7) 0.0211(7) 0.0208(6) 0.0042(5) 0.0008(5) -0.0010(6)
Si2 0.0273(8) 0.0225(7) 0.0311(7) 0.0039(6) 0.0000(6) -0.0063(6)
Si3 0.0347(8) 0.0183(7) 0.0327(7) -0.0014(6) -0.0012(7) -0.0019(7)
Si4 0.0266(8) 0.0203(7) 0.0188(6) -0.0014(5) -0.0008(6) 0.0008(6)
Si5 0.0255(8) 0.0337(8) 0.0209(6) 0.0065(6) 0.0007(5) -0.0014(6)
Si6 0.0222(8) 0.0274(8) 0.0363(8) 0.0094(6) 0.0041(6) 0.0024(6)
Si7 0.0284(8) 0.0256(7) 0.0275(7) -0.0060(6) -0.0010(6) 0.0046(6)
Si8 0.0333(8) 0.0252(7) 0.0201(6) -0.0008(5) -0.0024(6) -0.0003(7)
B1 0.018(3) 0.018(3) 0.016(2) -0.001(2) 0.002(2) 0.001(2)
F1 0.0321(17) 0.0226(15) 0.0357(16) 0.0099(12) 0.0132(12) 0.0084(13)
F2 0.0414(18) 0.0222(15) 0.0369(16) 0.0141(12) 0.0144(13) 0.0041(13)
F3 0.0272(16) 0.0305(16) 0.0231(13) 0.0027(12) 0.0083(11) -0.0044(13)
F4 0.0157(14) 0.0324(16) 0.0232(13) -0.0007(12) 0.0032(11) 0.0047(12)
F5 0.0239(15) 0.0214(14) 0.0192(12) 0.0058(11) 0.0022(11) 0.0030(12)
F6 0.0330(17) 0.0479(18) 0.0251(14) -0.0092(13) 0.0057(13) 0.0080(15)
F7 0.041(2) 0.051(2) 0.060(2) -0.0144(17) 0.0186(16) 0.0144(16)
F8 0.0305(19) 0.048(2) 0.088(3) 0.0153(19) 0.0066(18) 0.0212(16)
F9 0.0354(19) 0.074(2) 0.0482(19) 0.0146(18) -0.0181(15) 0.0115(18)
F10 0.0313(17) 0.054(2) 0.0251(15) -0.0030(14) -0.0073(13) 0.0079(15)
F11 0.0358(17) 0.0224(15) 0.0271(14) -0.0041(12) -0.0018(12) -0.0043(13)
F12 0.0414(19) 0.0427(18) 0.0288(15) -0.0148(14) 0.0022(13) -0.0151(15)
F13 0.0257(16) 0.064(2) 0.0148(13) -0.0073(13) -0.0043(11) -0.0055(15)
F14 0.0325(17) 0.0454(18) 0.0238(14) 0.0077(13) -0.0020(12) 0.0100(14)
F15 0.0304(16) 0.0250(15) 0.0199(13) 0.0032(11) -0.0020(11) 0.0034(13)
C1 0.017(2) 0.015(2) 0.013(2) -0.0036(17) -0.0024(17) 0.0004(19)
C2 0.020(3) 0.020(2) 0.019(2) -0.0040(19) 0.0060(18) 0.007(2)
C3 0.029(3) 0.019(3) 0.016(2) 0.0012(19) 0.0009(19) 0.001(2)
C4 0.020(3) 0.023(2) 0.012(2) -0.0044(18) 0.0025(18) -0.005(2)
C5 0.021(3) 0.023(3) 0.014(2) -0.0052(19) -0.0010(18) 0.001(2)
C6 0.025(3) 0.018(2) 0.0068(19) -0.0006(17) -0.0011(17) 0.000(2)
C7 0.025(3) 0.016(2) 0.025(2) 0.0009(19) 0.005(2) -0.007(2)
C8 0.025(3) 0.022(3) 0.024(2) 0.001(2) 0.001(2) -0.002(2)
C9 0.024(3) 0.026(3) 0.048(3) 0.000(2) 0.017(2) 0.001(2)
C10 0.017(3) 0.030(3) 0.057(3) 0.018(3) 0.003(3) 0.008(2)
C11 0.024(3) 0.042(3) 0.035(3) 0.018(3) -0.006(2) 0.000(3)
C12 0.022(3) 0.020(3) 0.029(2) 0.004(2) 0.003(2) -0.002(2)
C13 0.018(3) 0.024(3) 0.015(2) 0.0034(19) 0.0074(18) 0.000(2)
C14 0.022(3) 0.025(3) 0.016(2) 0.0026(19) 0.0040(19) -0.001(2)
C15 0.023(3) 0.032(3) 0.022(2) -0.009(2) 0.004(2) -0.008(2)
C16 0.016(3) 0.047(3) 0.015(2) -0.004(2) 0.0005(19) -0.004(2)
C17 0.018(3) 0.041(3) 0.019(2) 0.003(2) 0.0043(19) 0.004(2)
C18 0.015(2) 0.026(3) 0.017(2) -0.002(2) 0.0045(18) -0.003(2)
C19 0.049(4) 0.030(3) 0.046(3) 0.005(3) 0.004(3) -0.009(3)
C20 0.027(3) 0.057(4) 0.040(3) -0.003(3) -0.003(2) -0.002(3)
C21 0.053(4) 0.027(3) 0.056(4) 0.014(3) 0.013(3) 0.008(3)
C22 0.064(4) 0.028(3) 0.050(3) -0.016(3) 0.004(3) -0.010(3)
C23 0.038(3) 0.052(4) 0.026(3) 0.015(2) 0.007(2) -0.002(3)
C24 0.040(3) 0.048(4) 0.033(3) 0.014(3) 0.000(2) 0.002(3)
C25 0.035(3) 0.056(4) 0.027(3) -0.005(3) 0.003(2) -0.004(3)
C26 0.038(4) 0.033(3) 0.066(4) -0.004(3) 0.015(3) 0.005(3)
C27 0.030(3) 0.045(3) 0.058(4) 0.024(3) 0.000(3) 0.006(3)
C28 0.028(3) 0.040(3) 0.045(3) 0.008(3) 0.005(2) 0.001(3)
C29 0.034(3) 0.041(3) 0.049(3) -0.005(3) 0.012(3) 0.004(3)
C30 0.039(3) 0.033(3) 0.050(3) -0.012(3) 0.000(3) 0.010(3)
C31 0.043(4) 0.054(4) 0.036(3) -0.006(3) -0.014(3) 0.008(3)
C32 0.037(3) 0.030(3) 0.021(2) 0.000(2) 0.007(2) 0.002(2)
C33 0.038(3) 0.052(4) 0.037(3) 0.013(3) -0.010(3) -0.003(3)
C34 0.062(4) 0.038(3) 0.028(3) -0.006(2) -0.006(3) -0.004(3)

loop_
_atom_type_symbol
_atom_type_description
_atom_type_scat_dispersion_real
_atom_type_scat_dispersion_imag
_atom_type_scat_source
C C 0.0033 0.0016 'International Tables Vol C Tables 4.2.6.8 and 6.1.1.4'
H H 0.0000 0.0000 'International Tables Vol C Tables 4.2.6.8 and 6.1.1.4'
B B 0.0013 0.0007 'International Tables Vol C Tables 4.2.6.8 and 6.1.1.4'
F F 0.0171 0.0103 'International Tables Vol C Tables 4.2.6.8 and 6.1.1.4'
Si Si 0.0817 0.0704 'International Tables Vol C Tables 4.2.6.8 and 6.1.1.4'
Sn Sn -0.6537 1.4246 'International Tables Vol C Tables 4.2.6.8 and 6.1.1.4'

loop_
_geom_angle_atom_site_label_1
_geom_angle_atom_site_label_2
_geom_angle_atom_site_label_3
_geom_angle
B1 Sn1 F15 77.51(13)
B1 Sn1 Si4 132.18(12)
F15 Sn1 Si4 105.17(6)
B1 Sn1 Si1 123.61(12)
F15 Sn1 Si1 93.14(6)
Si4 Sn1 Si1 104.10(4)
Si6 Si1 Si2 107.74(7)
Si6 Si1 Si5 107.60(7)
Si2 Si1 Si5 112.08(7)
Si6 Si1 Sn1 118.83(6)
Si2 Si1 Sn1 103.35(6)
Si5 Si1 Sn1 107.29(6)
C19 Si2 C20 107.8(3)
C19 Si2 Si3 109.08(19)
C20 Si2 Si3 108.21(18)
C19 Si2 Si1 111.69(18)
C20 Si2 Si1 110.76(19)
Si3 Si2 Si1 109.22(7)
C21 Si3 C22 108.0(3)
C21 Si3 Si2 108.75(18)
C22 Si3 Si2 108.5(2)
C21 Si3 Si4 112.78(19)
C22 Si3 Si4 108.79(18)
Si2 Si3 Si4 109.91(7)
Si3 Si4 Si8 110.52(7)
Si3 Si4 Si7 110.86(7)
Si8 Si4 Si7 111.17(7)
Si3 Si4 Sn1 104.56(6)
Si8 Si4 Sn1 101.16(6)
Si7 Si4 Sn1 117.98(6)
C24 Si5 C25 110.5(3)
C24 Si5 C23 108.3(2)
C25 Si5 C23 106.9(2)
C24 Si5 Si1 112.00(17)
C25 Si5 Si1 110.81(18)
C23 Si5 Si1 108.07(17)
C27 Si6 C26 110.1(3)
C27 Si6 C28 108.1(2)
C26 Si6 C28 108.1(2)
C27 Si6 Si1 111.12(18)
C26 Si6 Si1 112.42(19)
C28 Si6 Si1 106.86(17)
C29 Si7 C31 111.2(3)
C29 Si7 C30 105.5(2)
C31 Si7 C30 108.8(3)
C29 Si7 Si4 113.39(18)
C31 Si7 Si4 110.59(19)
C30 Si7 Si4 107.02(18)
C33 Si8 C32 108.2(2)
C33 Si8 C34 108.5(3)
C32 Si8 C34 109.6(2)
C33 Si8 Si4 112.31(17)
C32 Si8 Si4 108.70(16)
C34 Si8 Si4 109.48(18)
C7 B1 C1 116.1(4)
C7 B1 C13 115.3(4)
C1 B1 C13 104.6(4)
C7 B1 Sn1 103.4(3)
C1 B1 Sn1 112.9(3)
C13 B1 Sn1 104.0(3)
C18 F15 Sn1 111.3(2)
C2 C1 C6 113.5(4)
C2 C1 B1 125.9(4)
C6 C1 B1 119.6(4)
F1 C2 C1 121.0(4)
F1 C2 C3 115.1(4)
C1 C2 C3 123.8(4)
F2 C3 C4 120.1(4)
F2 C3 C2 120.2(4)
C4 C3 C2 119.7(4)
F3 C4 C3 120.6(4)
F3 C4 C5 120.5(4)
C3 C4 C5 119.0(4)
F4 C5 C6 121.6(4)
F4 C5 C4 118.8(4)
C6 C5 C4 119.5(4)
F5 C6 C5 116.5(4)
F5 C6 C1 119.0(4)
C5 C6 C1 124.4(4)
C8 C7 C12 112.6(4)
C8 C7 B1 127.5(4)
C12 C7 B1 119.8(4)
F6 C8 C9 115.1(4)
F6 C8 C7 120.3(4)
C9 C8 C7 124.6(4)
F7 C9 C10 120.3(5)
F7 C9 C8 120.4(5)
C10 C9 C8 119.3(5)
F8 C10 C11 120.7(5)
F8 C10 C9 119.9(5)
C11 C10 C9 119.4(5)
F9 C11 C12 121.3(5)
F9 C11 C10 120.2(5)
C12 C11 C10 118.4(4)
F10 C12 C11 115.7(4)
F10 C12 C7 118.8(4)
C11 C12 C7 125.6(4)
C18 C13 C14 112.9(4)
C18 C13 B1 126.0(4)
C14 C13 B1 120.9(4)
F11 C14 C15 117.7(4)
F11 C14 C13 118.2(4)
C15 C14 C13 124.1(4)
F12 C15 C16 119.9(4)
F12 C15 C14 120.3(4)
C16 C15 C14 119.7(4)
F13 C16 C15 120.8(4)
F13 C16 C17 119.3(4)
C15 C16 C17 119.9(4)
F14 C17 C16 121.2(4)
F14 C17 C18 120.5(4)
C16 C17 C18 118.3(4)
F15 C18 C13 119.7(4)
F15 C18 C17 115.2(4)
C13 C18 C17 125.0(4)

loop_
_geom_bond_atom_site_label_1
_geom_bond_atom_site_label_2
_geom_bond_distance
Sn1 B1 2.358(5)
Sn1 F15 2.487(2)
Sn1 Si4 2.5967(13)
Sn1 Si1 2.6089(13)
Si1 Si6 2.3537(19)
Si1 Si2 2.3585(19)
Si1 Si5 2.3677(18)
Si2 C19 1.891(5)
Si2 C20 1.889(5)
Si2 Si3 2.344(2)
Si3 C21 1.876(5)
Si3 C22 1.885(5)
Si3 Si4 2.3561(19)
Si4 Si8 2.3645(18)
Si4 Si7 2.368(2)
Si5 C24 1.870(5)
Si5 C25 1.875(5)
Si5 C23 1.877(5)
Si6 C27 1.868(5)
Si6 C26 1.871(5)
Si6 C28 1.878(5)
Si7 C29 1.859(5)
Si7 C31 1.868(5)
Si7 C30 1.876(5)
Si8 C33 1.858(5)
Si8 C32 1.865(5)
Si8 C34 1.872(5)
B1 C7 1.623(7)
B1 C1 1.630(6)
B1 C13 1.636(6)
F1 C2 1.357(5)
F2 C3 1.342(5)
F3 C4 1.344(5)
F4 C5 1.346(5)
F5 C6 1.353(5)
F6 C8 1.358(5)
F7 C9 1.339(5)
F8 C10 1.340(5)
F9 C11 1.332(5)
F10 C12 1.365(5)
F11 C14 1.354(5)
F12 C15 1.344(5)
F13 C16 1.347(5)
F14 C17 1.341(5)
F15 C18 1.380(5)
C1 C2 1.383(6)
C1 C6 1.398(6)
C2 C3 1.396(6)
C3 C4 1.368(6)
C4 C5 1.381(6)
C5 C6 1.373(6)
C7 C8 1.384(6)
C7 C12 1.386(6)
C8 C9 1.378(6)
C9 C10 1.376(7)
C10 C11 1.376(7)
C11 C12 1.375(7)
C13 C18 1.385(6)
C13 C14 1.396(6)
C14 C15 1.371(6)
C15 C16 1.364(6)
C16 C17 1.370(7)
C17 C18 1.385(6)

loop_
_geom_torsion_atom_site_label_1
_geom_torsion_atom_site_label_2
_geom_torsion_atom_site_label_3
_geom_torsion_atom_site_label_4
_geom_torsion
B1 Sn1 Si1 Si6 -41.68(16)
F15 Sn1 Si1 Si6 -118.76(9)
Si4 Sn1 Si1 Si6 134.74(7)
B1 Sn1 Si1 Si2 -160.89(15)
F15 Sn1 Si1 Si2 122.03(8)
Si4 Sn1 Si1 Si2 15.53(6)
B1 Sn1 Si1 Si5 80.52(16)
F15 Sn1 Si1 Si5 3.44(8)
Si4 Sn1 Si1 Si5 -103.07(6)
Si6 Si1 Si2 C19 84.5(2)
Si5 Si1 Si2 C19 -33.7(2)
Sn1 Si1 Si2 C19 -148.9(2)
Si6 Si1 Si2 C20 -35.7(2)
Si5 Si1 Si2 C20 -153.91(19)
Sn1 Si1 Si2 C20 90.88(19)
Si6 Si1 Si2 Si3 -154.81(7)
Si5 Si1 Si2 Si3 87.00(8)
Sn1 Si1 Si2 Si3 -28.20(8)
C19 Si2 Si3 C21 30.0(3)
C20 Si2 Si3 C21 147.1(3)
Si1 Si2 Si3 C21 -92.3(2)
C19 Si2 Si3 C22 -87.2(3)
C20 Si2 Si3 C22 29.8(3)
Si1 Si2 Si3 C22 150.48(19)
C19 Si2 Si3 Si4 153.93(19)
C20 Si2 Si3 Si4 -89.0(2)
Si1 Si2 Si3 Si4 31.61(9)
C21 Si3 Si4 Si8 -149.6(2)
C22 Si3 Si4 Si8 -29.9(2)
Si2 Si3 Si4 Si8 88.83(8)
C21 Si3 Si4 Si7 -25.9(2)
C22 Si3 Si4 Si7 93.9(2)
Si2 Si3 Si4 Si7 -147.44(7)
C21 Si3 Si4 Sn1 102.2(2)
C22 Si3 Si4 Sn1 -138.0(2)
Si2 Si3 Si4 Sn1 -19.28(8)
B1 Sn1 Si4 Si3 177.79(17)
F15 Sn1 Si4 Si3 -95.47(8)
Si1 Sn1 Si4 Si3 1.81(7)
B1 Sn1 Si4 Si8 62.92(18)
F15 Sn1 Si4 Si8 149.67(8)
Si1 Sn1 Si4 Si8 -113.05(6)
B1 Sn1 Si4 Si7 -58.53(18)
F15 Sn1 Si4 Si7 28.22(9)
Si1 Sn1 Si4 Si7 125.50(7)
Si6 Si1 Si5 C24 -172.35(19)
Si2 Si1 Si5 C24 -54.1(2)
Sn1 Si1 Si5 C24 58.7(2)
Si6 Si1 Si5 C25 63.73(19)
Si2 Si1 Si5 C25 -177.99(18)
Sn1 Si1 Si5 C25 -65.21(19)
Si6 Si1 Si5 C23 -53.1(2)
Si2 Si1 Si5 C23 65.2(2)
Sn1 Si1 Si5 C23 177.96(19)
Si2 Si1 Si6 C27 74.8(2)
Si5 Si1 Si6 C27 -164.2(2)
Sn1 Si1 Si6 C27 -42.2(2)
Si2 Si1 Si6 C26 -161.37(19)
Si5 Si1 Si6 C26 -40.3(2)
Sn1 Si1 Si6 C26 81.7(2)
Si2 Si1 Si6 C28 -42.90(19)
Si5 Si1 Si6 C28 78.14(19)
Sn1 Si1 Si6 C28 -159.82(18)
Si3 Si4 Si7 C29 -154.40(19)
Si8 Si4 Si7 C29 -31.0(2)
Sn1 Si4 Si7 C29 85.1(2)
Si3 Si4 Si7 C31 79.9(2)
Si8 Si4 Si7 C31 -156.8(2)
Sn1 Si4 Si7 C31 -40.6(2)
Si3 Si4 Si7 C30 -38.5(2)
Si8 Si4 Si7 C30 84.8(2)
Sn1 Si4 Si7 C30 -159.00(19)
Si3 Si4 Si8 C33 -49.2(2)
Si7 Si4 Si8 C33 -172.7(2)
Sn1 Si4 Si8 C33 61.2(2)
Si3 Si4 Si8 C32 -168.82(17)
Si7 Si4 Si8 C32 67.62(18)
Sn1 Si4 Si8 C32 -58.49(17)
Si3 Si4 Si8 C34 71.5(2)
Si7 Si4 Si8 C34 -52.1(2)
Sn1 Si4 Si8 C34 -178.2(2)
F15 Sn1 B1 C7 130.1(3)
Si4 Sn1 B1 C7 -130.6(2)
Si1 Sn1 B1 C7 44.7(3)
F15 Sn1 B1 C1 -103.5(3)
Si4 Sn1 B1 C1 -4.2(4)
Si1 Sn1 B1 C1 171.1(2)
F15 Sn1 B1 C13 9.3(2)
Si4 Sn1 B1 C13 108.6(3)
Si1 Sn1 B1 C13 -76.1(3)
B1 Sn1 F15 C18 -9.7(3)
Si4 Sn1 F15 C18 -140.4(2)
Si1 Sn1 F15 C18 114.0(2)
C7 B1 C1 C2 -18.1(6)
C13 B1 C1 C2 110.2(5)
Sn1 B1 C1 C2 -137.3(4)
C7 B1 C1 C6 173.9(4)
C13 B1 C1 C6 -57.7(5)
Sn1 B1 C1 C6 54.7(5)
C6 C1 C2 F1 178.1(4)
B1 C1 C2 F1 9.5(6)
C6 C1 C2 C3 0.9(6)
B1 C1 C2 C3 -167.7(4)
F1 C2 C3 F2 2.2(6)
C1 C2 C3 F2 179.5(4)
F1 C2 C3 C4 -177.3(4)
C1 C2 C3 C4 0.0(7)
F2 C3 C4 F3 -1.5(6)
C2 C3 C4 F3 178.0(4)
F2 C3 C4 C5 179.3(4)
C2 C3 C4 C5 -1.2(6)
F3 C4 C5 F4 0.8(6)
C3 C4 C5 F4 -180.0(4)
F3 C4 C5 C6 -177.9(4)
C3 C4 C5 C6 1.4(6)
F4 C5 C6 F5 -0.8(6)
C4 C5 C6 F5 177.8(3)
F4 C5 C6 C1 -179.0(4)
C4 C5 C6 C1 -0.3(6)
C2 C1 C6 F5 -178.9(3)
B1 C1 C6 F5 -9.5(5)
C2 C1 C6 C5 -0.8(6)
B1 C1 C6 C5 168.6(4)
C1 B1 C7 C8 126.5(5)
C13 B1 C7 C8 3.6(7)
Sn1 B1 C7 C8 -109.3(4)
C1 B1 C7 C12 -51.8(6)
C13 B1 C7 C12 -174.7(4)
Sn1 B1 C7 C12 72.5(4)
C12 C7 C8 F6 -177.2(4)
B1 C7 C8 F6 4.5(7)
C12 C7 C8 C9 3.1(7)
B1 C7 C8 C9 -175.2(4)
F6 C8 C9 F7 -1.2(6)
C7 C8 C9 F7 178.6(4)
F6 C8 C9 C10 179.0(4)
C7 C8 C9 C10 -1.3(7)
F7 C9 C10 F8 0.3(7)
C8 C9 C10 F8 -179.9(4)
F7 C9 C10 C11 179.6(4)
C8 C9 C10 C11 -0.5(8)
F8 C10 C11 F9 0.8(8)
C9 C10 C11 F9 -178.6(4)
F8 C10 C11 C12 179.5(4)
C9 C10 C11 C12 0.1(8)
F9 C11 C12 F10 1.0(7)
C10 C11 C12 F10 -177.6(4)
F9 C11 C12 C7 -179.3(4)
C10 C11 C12 C7 2.1(8)
C8 C7 C12 F10 176.2(4)
B1 C7 C12 F10 -5.4(6)
C8 C7 C12 C11 -3.5(7)
B1 C7 C12 C11 175.0(4)
C7 B1 C13 C18 -123.4(5)
C1 B1 C13 C18 107.7(5)
Sn1 B1 C13 C18 -10.9(5)
C7 B1 C13 C14 62.9(6)
C1 B1 C13 C14 -66.0(5)
Sn1 B1 C13 C14 175.3(3)
C18 C13 C14 F11 -178.0(4)
B1 C13 C14 F11 -3.5(6)
C18 C13 C14 C15 3.3(6)
B1 C13 C14 C15 177.8(4)
F11 C14 C15 F12 -1.2(6)
C13 C14 C15 F12 177.5(4)
F11 C14 C15 C16 -178.7(4)
C13 C14 C15 C16 0.0(7)
F12 C15 C16 F13 -1.6(7)
C14 C15 C16 F13 176.0(4)
F12 C15 C16 C17 179.6(4)
C14 C15 C16 C17 -2.8(7)
F13 C16 C17 F14 1.7(7)
C15 C16 C17 F14 -179.5(4)
F13 C16 C17 C18 -176.8(4)
C15 C16 C17 C18 2.0(7)
Sn1 F15 C18 C13 6.9(5)
Sn1 F15 C18 C17 -172.0(3)
C14 C13 C18 F15 177.0(4)
B1 C13 C18 F15 2.9(6)
C14 C13 C18 C17 -4.2(6)
B1 C13 C18 C17 -178.3(4)
F14 C17 C18 F15 2.0(6)
C16 C17 C18 F15 -179.4(4)
F14 C17 C18 C13 -176.8(4)
C16 C17 C18 C13 1.7(7)
